data_2233413
loop_
_publ_author_name
'Liu, Dao-Sen'
'Fang, Jun-Guo'

_publ_section_title
;
 Zwitterionic
 4-carboxy-2-(1-methylpyridin-1-ium-4-yl)-1<i>H</i>-imidazole-5-carboxylate
;
_journal_coeditor_code CV5222
_journal_issue 2
_journal_name_full 'Acta Crystallographica Section E'
_journal_page_first o358
_journal_paper_doi 10.1107/S1600536811055644
_journal_volume 68
_journal_year 2012
_chemical_formula_iupac 'C11 H9 N3 O4'
_chemical_formula_moiety 'C11 H9 N3 O4'
_chemical_formula_sum 'C11 H9 N3 O4'
_chemical_formula_weight 247.21
_chemical_name_systematic
;
4-carboxy-2-(1-methylpyridin-1-ium-4-yl)-1<i>H</i>-imidazole-5-carboxylate
;
_space_group_IT_number 14
_symmetry_cell_setting monoclinic
_symmetry_space_group_name_Hall '-P 2ybc'
_symmetry_space_group_name_H-M 'P 1 21/c 1'
_atom_sites_solution_hydrogens geom
_atom_sites_solution_primary direct
_atom_sites_solution_secondary difmap
_audit_creation_method SHELXL
_cell_angle_alpha 90.00
_cell_angle_beta 96.327(4)
_cell_angle_gamma 90.00
_cell_formula_units_Z 4
_cell_length_a 5.4407(17)
_cell_length_b 8.634(3)
_cell_length_c 22.317(7)
_cell_measurement_reflns_used 1531
_cell_measurement_temperature 298(2)
_cell_measurement_theta_max 26.94
_cell_measurement_theta_min 2.53
_cell_volume 1042.0(6)
_computing_cell_refinement '<i>SAINT</i> (Bruker, 2005)'
_computing_data_collection '<i>APEX2</i> (Bruker, 2005)'
_computing_data_reduction '<i>SAINT</i> (Bruker, 2005)'
_computing_molecular_graphics '<i>SHELXTL</i> (Sheldrick, 2008)'
_computing_publication_material '<i>SHELXTL</i> (Sheldrick, 2008)'
_computing_structure_refinement '<i>SHELXTL</i> (Sheldrick, 2008)'
_computing_structure_solution '<i>SHELXTL</i> (Sheldrick, 2008)'
_diffrn_ambient_temperature 298(2)
_diffrn_measured_fraction_theta_full 0.980
_diffrn_measured_fraction_theta_max 0.980
_diffrn_measurement_device_type 'Bruker SMART APEXII CCD area-detector'
_diffrn_measurement_method '\f and \w scans'
_diffrn_radiation_monochromator graphite
_diffrn_radiation_source 'fine-focus sealed tube'
_diffrn_radiation_type MoK\a
_diffrn_radiation_wavelength 0.71073
_diffrn_reflns_av_R_equivalents 0.0387
_diffrn_reflns_av_sigmaI/netI 0.0537
_diffrn_reflns_limit_h_max 6
_diffrn_reflns_limit_h_min -6
_diffrn_reflns_limit_k_max 9
_diffrn_reflns_limit_k_min -10
_diffrn_reflns_limit_l_max 24
_diffrn_reflns_limit_l_min -26
_diffrn_reflns_number 4932
_diffrn_reflns_theta_full 25.03
_diffrn_reflns_theta_max 25.03
_diffrn_reflns_theta_min 1.84
_diffrn_standards_number 0
_exptl_absorpt_coefficient_mu 0.123
_exptl_absorpt_correction_T_max 0.9854
_exptl_absorpt_correction_T_min 0.9758
_exptl_absorpt_correction_type multi-scan
_exptl_absorpt_process_details '(SADABS; Bruker, 2005)'
_exptl_crystal_colour 'light yellow'
_exptl_crystal_density_diffrn 1.576
_exptl_crystal_density_method 'not measured'
_exptl_crystal_description block
_exptl_crystal_F_000 512
_exptl_crystal_size_max 0.20
_exptl_crystal_size_mid 0.15
_exptl_crystal_size_min 0.12
_refine_diff_density_max 0.228
_refine_diff_density_min -0.260
_refine_ls_extinction_method none
_refine_ls_goodness_of_fit_ref 1.096
_refine_ls_hydrogen_treatment constr
_refine_ls_matrix_type full
_refine_ls_number_parameters 165
_refine_ls_number_reflns 1816
_refine_ls_number_restraints 0
_refine_ls_restrained_S_all 1.096
_refine_ls_R_factor_all 0.0816
_refine_ls_R_factor_gt 0.0565
_refine_ls_shift/su_max 0.001
_refine_ls_shift/su_mean 0.000
_refine_ls_structure_factor_coef Fsqd
_refine_ls_weighting_details 'calc w=1/[\s^2^(Fo^2^)+(0.0889P)^2^+0.0010P] where P=(Fo^2^+2Fc^2^)/3'
_refine_ls_weighting_scheme calc
_refine_ls_wR_factor_gt 0.1514
_refine_ls_wR_factor_ref 0.1674
_reflns_number_gt 1315
_reflns_number_total 1816
_reflns_threshold_expression I>2sigma(I)
_cod_data_source_file cv5222.cif
_cod_data_source_block I
_cod_original_sg_symbol_H-M 'P 21/c'
_cod_database_code 2233413
_cod_database_fobs_code 2233413

loop_
_symmetry_equiv_pos_as_xyz
'x, y, z'
'-x, y+1/2, -z+1/2'
'-x, -y, -z'
'x, -y-1/2, z-1/2'

loop_
_atom_site_type_symbol
_atom_site_label
_atom_site_fract_x
_atom_site_fract_y
_atom_site_fract_z
_atom_site_U_iso_or_equiv
_atom_site_adp_type
_atom_site_calc_flag
_atom_site_refinement_flags
_atom_site_occupancy
_atom_site_symmetry_multiplicity
C C1 0.0755(6) 0.6050(4) 1.10251(13) 0.0317(8) Uani d . 1 1
C C2 0.2747(5) 0.6905(3) 1.07599(12) 0.0267(7) Uani d . 1 1
C C3 0.4543(5) 0.7976(3) 1.09778(12) 0.0274(7) Uani d . 1 1
C C4 0.4977(6) 0.8681(3) 1.15866(13) 0.0322(8) Uani d . 1 1
C C5 0.5063(5) 0.7576(3) 1.00524(12) 0.0273(7) Uani d . 1 1
C C6 0.6061(5) 0.7649(3) 0.94726(12) 0.0280(7) Uani d . 1 1
C C7 0.5034(6) 0.6830(3) 0.89683(13) 0.0317(8) Uani d . 1 1
H H7 0.3659 0.6203 0.8992 0.038 Uiso calc R 1 1
C C8 0.6059(6) 0.6954(4) 0.84385(13) 0.0342(8) Uani d . 1 1
H H8 0.5370 0.6407 0.8102 0.041 Uiso calc R 1 1
C C9 0.8120(6) 0.8566(3) 0.94116(13) 0.0318(8) Uani d . 1 1
H H9 0.8844 0.9126 0.9741 0.038 Uiso calc R 1 1
C C10 0.9089(6) 0.8656(4) 0.88748(13) 0.0341(8) Uani d . 1 1
H H10 1.0469 0.9271 0.8840 0.041 Uiso calc R 1 1
C C11 0.9080(7) 0.7973(5) 0.78104(14) 0.0559(11) Uani d . 1 1
H H11A 0.8038 0.8626 0.7543 0.084 Uiso calc R 1 1
H H11B 0.9161 0.6960 0.7636 0.084 Uiso calc R 1 1
H H11C 1.0711 0.8409 0.7873 0.084 Uiso calc R 1 1
N N1 0.3130(4) 0.6680(3) 1.01751(10) 0.0280(6) Uani d . 1 1
H H1 0.2289 0.6073 0.9925 0.034 Uiso calc R 1 1
N N2 0.5960(5) 0.8392(3) 1.05351(10) 0.0299(6) Uani d . 1 1
N N3 0.8048(5) 0.7854(3) 0.83951(10) 0.0322(7) Uani d . 1 1
O O1 -0.0546(4) 0.5157(3) 1.06919(9) 0.0433(7) Uani d . 1 1
O O2 0.0558(5) 0.6265(3) 1.15773(9) 0.0483(7) Uani d . 1 1
O O3 0.3582(5) 0.8213(3) 1.19912(9) 0.0486(7) Uani d . 1 1
H H3 0.2630 0.7543 1.1845 0.073 Uiso calc R 1 1
O O4 0.6553(4) 0.9671(3) 1.17050(9) 0.0454(7) Uani d . 1 1

loop_
_atom_site_aniso_label
_atom_site_aniso_U_11
_atom_site_aniso_U_22
_atom_site_aniso_U_33
_atom_site_aniso_U_12
_atom_site_aniso_U_13
_atom_site_aniso_U_23
C1 0.0347(19) 0.0341(18) 0.0278(16) -0.0051(15) 0.0098(13) 0.0006(14)
C2 0.0324(18) 0.0282(17) 0.0203(15) 0.0011(13) 0.0072(12) -0.0009(12)
C3 0.0334(18) 0.0273(16) 0.0222(15) -0.0023(13) 0.0057(13) -0.0002(12)
C4 0.0350(19) 0.0365(19) 0.0255(16) -0.0037(15) 0.0053(14) -0.0007(14)
C5 0.0307(17) 0.0282(16) 0.0238(15) -0.0023(13) 0.0058(12) 0.0019(12)
C6 0.0310(17) 0.0283(16) 0.0253(16) 0.0017(14) 0.0046(13) 0.0022(13)
C7 0.0342(18) 0.0344(18) 0.0275(16) -0.0071(14) 0.0082(13) 0.0003(13)
C8 0.0351(19) 0.0407(19) 0.0269(16) -0.0054(15) 0.0042(14) -0.0034(14)
C9 0.0350(19) 0.0355(18) 0.0260(16) -0.0074(14) 0.0076(13) -0.0052(13)
C10 0.0321(19) 0.0382(19) 0.0324(17) -0.0081(14) 0.0058(14) -0.0021(14)
C11 0.061(3) 0.080(3) 0.0312(19) -0.022(2) 0.0210(17) -0.0111(18)
N1 0.0318(15) 0.0298(14) 0.0232(13) -0.0060(11) 0.0059(11) -0.0024(10)
N2 0.0347(15) 0.0308(14) 0.0250(13) -0.0035(11) 0.0075(11) 0.0020(11)
N3 0.0327(16) 0.0404(16) 0.0248(13) -0.0042(12) 0.0088(11) -0.0014(11)
O1 0.0483(15) 0.0477(14) 0.0358(13) -0.0221(11) 0.0127(11) -0.0106(11)
O2 0.0573(16) 0.0652(17) 0.0256(12) -0.0240(13) 0.0190(10) -0.0065(11)
O3 0.0550(16) 0.0661(17) 0.0265(12) -0.0264(13) 0.0135(11) -0.0101(11)
O4 0.0523(16) 0.0483(14) 0.0358(13) -0.0199(12) 0.0062(11) -0.0091(11)

loop_
_atom_type_symbol
_atom_type_description
_atom_type_scat_dispersion_real
_atom_type_scat_dispersion_imag
_atom_type_scat_source
C C 0.0033 0.0016 'International Tables Vol C Tables 4.2.6.8 and 6.1.1.4'
H H 0.0000 0.0000 'International Tables Vol C Tables 4.2.6.8 and 6.1.1.4'
N N 0.0061 0.0033 'International Tables Vol C Tables 4.2.6.8 and 6.1.1.4'
O O 0.0106 0.0060 'International Tables Vol C Tables 4.2.6.8 and 6.1.1.4'

loop_
_geom_angle_atom_site_label_1
_geom_angle_atom_site_label_2
_geom_angle_atom_site_label_3
_geom_angle
O1 C1 O2 125.0(3)
O1 C1 C2 117.6(3)
O2 C1 C2 117.4(3)
N1 C2 C3 104.7(3)
N1 C2 C1 120.5(2)
C3 C2 C1 134.8(3)
N2 C3 C2 110.6(2)
N2 C3 C4 120.6(3)
C2 C3 C4 128.8(3)
O4 C4 O3 121.0(3)
O4 C4 C3 121.5(3)
O3 C4 C3 117.4(3)
N2 C5 N1 111.1(3)
N2 C5 C6 123.7(3)
N1 C5 C6 125.2(3)
C9 C6 C7 117.7(3)
C9 C6 C5 119.6(3)
C7 C6 C5 122.7(3)
C8 C7 C6 119.6(3)
C8 C7 H7 120.2
C6 C7 H7 120.2
N3 C8 C7 121.1(3)
N3 C8 H8 119.5
C7 C8 H8 119.5
C10 C9 C6 120.8(3)
C10 C9 H9 119.6
C6 C9 H9 119.6
N3 C10 C9 120.0(3)
N3 C10 H10 120.0
C9 C10 H10 120.0
N3 C11 H11A 109.5
N3 C11 H11B 109.5
H11A C11 H11B 109.5
N3 C11 H11C 109.5
H11A C11 H11C 109.5
H11B C11 H11C 109.5
C5 N1 C2 108.5(2)
C5 N1 H1 125.8
C2 N1 H1 125.8
C5 N2 C3 105.0(2)
C8 N3 C10 120.7(3)
C8 N3 C11 119.3(3)
C10 N3 C11 119.9(3)
C4 O3 H3 109.5

loop_
_geom_bond_atom_site_label_1
_geom_bond_atom_site_label_2
_geom_bond_distance
C1 O1 1.238(3)
C1 O2 1.262(4)
C1 C2 1.487(4)
C2 N1 1.358(3)
C2 C3 1.393(4)
C3 N2 1.367(4)
C3 C4 1.484(4)
C4 O4 1.219(3)
C4 O3 1.306(4)
C5 N2 1.334(4)
C5 N1 1.358(4)
C5 C6 1.459(4)
C6 C9 1.391(4)
C6 C7 1.393(4)
C7 C8 1.366(4)
C7 H7 0.9300
C8 N3 1.344(4)
C8 H8 0.9300
C9 C10 1.363(4)
C9 H9 0.9300
C10 N3 1.346(4)
C10 H10 0.9300
C11 N3 1.480(4)
C11 H11A 0.9600
C11 H11B 0.9600
C11 H11C 0.9600
N1 H1 0.8600
O3 H3 0.8200

loop_
_geom_hbond_atom_site_label_D
_geom_hbond_atom_site_label_H
_geom_hbond_atom_site_label_A
_geom_hbond_site_symmetry_A
_geom_hbond_distance_DH
_geom_hbond_distance_HA
_geom_hbond_distance_DA
_geom_hbond_angle_DHA
N1 H1 O1 3_567 0.86 1.91 2.764(3) 174.4
O3 H3 O2 . 0.82 1.64 2.461(3) 175.7
C7 H7 O1 3_567 0.93 2.24 3.145(4) 164.9
C8 H8 O3 4_575 0.93 2.58 3.363(4) 141.8
C10 H10 O4 3_777 0.93 2.32 3.172(4) 152.4
C11 H11C O4 3_777 0.96 2.35 3.223(4) 150.2

loop_
_geom_torsion_atom_site_label_1
_geom_torsion_atom_site_label_2
_geom_torsion_atom_site_label_3
_geom_torsion_atom_site_label_4
_geom_torsion
O1 C1 C2 N1 -1.2(4)
O2 C1 C2 N1 177.3(3)
O1 C1 C2 C3 -179.9(3)
O2 C1 C2 C3 -1.5(5)
N1 C2 C3 N2 0.4(3)
C1 C2 C3 N2 179.2(3)
N1 C2 C3 C4 178.5(3)
C1 C2 C3 C4 -2.6(5)
N2 C3 C4 O4 1.9(4)
C2 C3 C4 O4 -176.1(3)
N2 C3 C4 O3 -178.9(3)
C2 C3 C4 O3 3.1(5)
N2 C5 C6 C9 2.5(4)
N1 C5 C6 C9 -177.3(3)
N2 C5 C6 C7 -177.5(3)
N1 C5 C6 C7 2.7(5)
C9 C6 C7 C8 -0.1(4)
C5 C6 C7 C8 179.8(3)
C6 C7 C8 N3 0.0(5)
C7 C6 C9 C10 0.0(4)
C5 C6 C9 C10 -180.0(3)
C6 C9 C10 N3 0.2(5)
N2 C5 N1 C2 -0.4(3)
C6 C5 N1 C2 179.4(3)
C3 C2 N1 C5 0.0(3)
C1 C2 N1 C5 -179.1(2)
N1 C5 N2 C3 0.6(3)
C6 C5 N2 C3 -179.2(3)
C2 C3 N2 C5 -0.6(3)
C4 C3 N2 C5 -178.9(3)
C7 C8 N3 C10 0.2(5)
C7 C8 N3 C11 -179.2(3)
C9 C10 N3 C8 -0.3(4)
C9 C10 N3 C11 179.0(3)

loop_
_cod_related_entry_id
_cod_related_entry_database
_cod_related_entry_code
1 ChemSpider 30657393
